data_7111901
loop_
_publ_author_name
'Zheng Niu'
'Jian-Gong Ma'
'Wei Shi'
'Peng Cheng'

_publ_section_title
;
 Water molecule-driven reversible single-crystal to single-crystal
 transformation of a multi-metallic coordination polymer with controllable
 metal ion movement
;
_journal_name_full Chem.Commun.
_journal_page_first 1839
_journal_paper_doi 10.1039/c3cc47559j
_journal_volume 50
_journal_year 2014
_chemical_formula_moiety '0.5(C84 H36 Co6 Gd4 N12 O72), Co1 H8 O4, 12(H0.5 O0.25)'
_chemical_formula_sum 'C42 H32 Co4 Gd2 N6 O43'
_chemical_formula_weight 1858.95
_chemical_name_systematic
;
 ? 
;
_space_group_crystal_system hexagonal
_space_group_IT_number 192
_space_group_name_Hall '-P 6 2c'
_space_group_name_H-M_alt 'P 6/m c c'
_symmetry_space_group_name_Hall '-P 6 2c'
_symmetry_space_group_name_H-M 'P 6/m c c'
_atom_sites_solution_hydrogens geom
_atom_sites_solution_primary direct
_atom_sites_solution_secondary difmap
_audit_creation_date 2013-11-01
_audit_creation_method
;
Olex2 1.2
(compiled 2013.09.17 svn.r2790 for OlexSys, GUI svn.r4601)
;
_cell_angle_alpha 90.00
_cell_angle_beta 90.00
_cell_angle_gamma 120.00
_cell_formula_units_Z 2
_cell_length_a 15.7818(13)
_cell_length_b 15.7818(13)
_cell_length_c 15.0060(8)
_cell_measurement_reflns_used 1013
_cell_measurement_temperature 369
_cell_measurement_theta_max 29.0545
_cell_measurement_theta_min 3.0910
_cell_volume 3236.7(4)
_computing_cell_refinement
;
CrysAlisPro, Agilent Technologies,
Version 1.171.36.21 (release 14-08-2012 CrysAlis171 .NET)

;
_computing_data_collection
;
CrysAlisPro, Agilent Technologies,
Version 1.171.36.21 (release 14-08-2012 CrysAlis171 .NET)

;
_computing_data_reduction
;
CrysAlisPro, Agilent Technologies,
Version 1.171.36.21 (release 14-08-2012 CrysAlis171 .NET)

;
_computing_molecular_graphics
;
O. V. Dolomanov, L. J. Bourhis, R. J. Gildea, J. A. K. Howard and H. Puschmann,
OLEX2: a complete structure solution, refinement and analysis program.
J. Appl. Cryst. (2009). 42, 339-341.
;
_computing_publication_material
;
O. V. Dolomanov, L. J. Bourhis, R. J. Gildea, J. A. K. Howard and H. Puschmann,
OLEX2: a complete structure solution, refinement and analysis program.
J. Appl. Cryst. (2009). 42, 339-341.
;
_computing_structure_refinement
;
SHELX, G.M. Sheldrick, Acta Cryst.
(2008). A64, 112-122
;
_computing_structure_solution
;
SHELX, G.M. Sheldrick, Acta Cryst.
(2008). A64, 112-122
;
_diffrn_ambient_temperature 369
_diffrn_detector_area_resol_mean 16.2116
_diffrn_measured_fraction_theta_full 0.9192
_diffrn_measured_fraction_theta_max 0.9412
_diffrn_measurement_device_type 'SuperNova, Single source at offset), Eos'
_diffrn_measurement_method '\w scans'
_diffrn_orient_matrix_UB_11 0.0513410000
_diffrn_orient_matrix_UB_12 0.0286569000
_diffrn_orient_matrix_UB_13 0.0061192000
_diffrn_orient_matrix_UB_21 0.0018904000
_diffrn_orient_matrix_UB_22 -0.0426660000
_diffrn_orient_matrix_UB_23 0.0113403000
_diffrn_orient_matrix_UB_31 0.0073677000
_diffrn_orient_matrix_UB_32 -0.0067870000
_diffrn_orient_matrix_UB_33 -0.0454670000
_diffrn_radiation_monochromator mirror
_diffrn_radiation_type 'Mo K\a'
_diffrn_radiation_wavelength 0.7107
_diffrn_reflns_av_R_equivalents 0.0391
_diffrn_reflns_av_unetI/netI 0.0457
_diffrn_reflns_limit_h_max 10
_diffrn_reflns_limit_h_min -18
_diffrn_reflns_limit_k_max 14
_diffrn_reflns_limit_k_min -8
_diffrn_reflns_limit_l_max 17
_diffrn_reflns_limit_l_min -9
_diffrn_reflns_number 2535
_diffrn_reflns_theta_full 23.99
_diffrn_reflns_theta_max 23.99
_diffrn_reflns_theta_min 3.10
_diffrn_source 'SuperNova (Mo) X-ray Source'
_exptl_absorpt_coefficient_mu 3.130
_exptl_absorpt_correction_T_max 1.00000
_exptl_absorpt_correction_T_min 0.25863
_exptl_absorpt_correction_type multi-scan
_exptl_absorpt_process_details
;
CrysAlisPro, Agilent Technologies,
Version 1.171.36.21 (release 14-08-2012 CrysAlis171 .NET)

Empirical absorption correction using spherical harmonics,
 implemented in SCALE3 ABSPACK scaling algorithm.
;
_exptl_crystal_colour 'light violet'
_exptl_crystal_density_diffrn 1.907
_exptl_crystal_density_method 'not measured'
_exptl_crystal_description needle
_exptl_crystal_F_000 1784
_exptl_crystal_size_max 0.5
_exptl_crystal_size_mid 0.2
_exptl_crystal_size_min 0.2
_refine_diff_density_max 1.013
_refine_diff_density_min -2.200
_refine_diff_density_rms 0.152
_refine_ls_extinction_method none
_refine_ls_goodness_of_fit_ref 1.061
_refine_ls_hydrogen_treatment mixed
_refine_ls_matrix_type full
_refine_ls_number_parameters 112
_refine_ls_number_reflns 844
_refine_ls_number_restraints 45
_refine_ls_restrained_S_all 1.059
_refine_ls_R_factor_all 0.0606
_refine_ls_R_factor_gt 0.0477
_refine_ls_shift/su_max 0.000
_refine_ls_shift/su_mean 0.000
_refine_ls_structure_factor_coef Fsqd
_refine_ls_weighting_details 'calc w=1/[\s^2^(Fo^2^)+(0.0611P)^2^+32.5500P] where P=(Fo^2^+2Fc^2^)/3'
_refine_ls_weighting_scheme calc
_refine_ls_wR_factor_gt 0.1245
_refine_ls_wR_factor_ref 0.1360
_reflns_number_gt 649
_reflns_number_total 844
_reflns_threshold_expression >2sigma(I)
_cod_data_source_file c3cc47559j.txt
_cod_data_source_block 2
_cod_original_cell_volume 3236.8(4)
_cod_database_code 7111901
_reflns_odcompleteness_completeness 91.92
_reflns_odcompleteness_iscentric 1
_reflns_odcompleteness_theta 26.32

loop_
_space_group_symop_id
_space_group_symop_operation_xyz
1 'x, y, z'
2 'x-y, x, z'
3 '-y, x-y, z'
4 '-x, -y, z'
5 '-x+y, -x, z'
6 'y, -x+y, z'
7 'x-y, -y, -z+1/2'
8 '-x, -x+y, -z+1/2'
9 'y, x, -z+1/2'
10 '-y, -x, -z+1/2'
11 '-x+y, y, -z+1/2'
12 'x, x-y, -z+1/2'
13 '-x, -y, -z'
14 '-x+y, -x, -z'
15 'y, -x+y, -z'
16 'x, y, -z'
17 'x-y, x, -z'
18 '-y, x-y, -z'
19 '-x+y, y, z-1/2'
20 'x, x-y, z-1/2'
21 '-y, -x, z-1/2'
22 'y, x, z-1/2'
23 'x-y, -y, z-1/2'
24 '-x, -x+y, z-1/2'

loop_
_atom_site_label
_atom_site_type_symbol
_atom_site_fract_x
_atom_site_fract_y
_atom_site_fract_z
_atom_site_U_iso_or_equiv
_atom_site_adp_type
_atom_site_occupancy
_atom_site_symmetry_multiplicity
_atom_site_calc_flag
_atom_site_refinement_flags
Gd1 Gd 0.6667 0.3333 0.2500 0.0169(4) Uani 1 6 d S
Co1 Co 0.5000 0.5000 0.5000 0.0221(6) Uani 1 4 d SD
O4 O 0.4853(7) 0.3556(7) 0.5000 0.030(2) Uani 1 2 d SD
H H 0.504(6) 0.330(4) 0.5399(7) 0.046 Uiso 0.50 1 d PD
O1 O 0.6111(5) 0.4121(5) 0.3584(4) 0.0312(16) Uani 1 1 d .
O2 O 0.6086(5) 0.5460(5) 0.4045(4) 0.0389(17) Uani 1 1 d .
C4 C 0.7304(7) 0.5673(7) 0.3017(6) 0.027(2) Uani 1 1 d .
C5 C 0.7776(7) 0.6658(7) 0.3034(7) 0.040(3) Uani 1 1 d U
H5 H 0.7560 0.6987 0.3400 0.047 Uiso 1 1 calc R
C6 C 0.6428(7) 0.5046(7) 0.3596(5) 0.026(2) Uani 1 1 d .
N7 N 0.7578(4) 0.5156(7) 0.2500 0.023(2) Uani 1 2 d S
C8 C 0.8584(6) 0.7168(12) 0.2500 0.053(4) Uani 1 2 d SU
Co2 Co 1.0000 1.0000 0.5000 0.0348(11) Uani 1 12 d S
O3 O 0.9159(12) 0.8163(10) 0.2802(8) 0.045(4) Uani 0.50 1 d PU
O6 O 0.901(4) 0.702(3) 0.5000 0.029(11) Uani 0.20 2 d SPU
O6' O 0.957(2) 0.721(2) 0.5000 0.030(7) Uani 0.30 2 d SPU
O5' O 0.887(3) 0.929(3) 0.403(3) 0.040(9) Uani 0.17 1 d PU
O5 O 0.894(3) 0.860(3) 0.470(3) 0.061(14) Uani 0.17 1 d PU

loop_
_atom_site_aniso_label
_atom_site_aniso_U_11
_atom_site_aniso_U_22
_atom_site_aniso_U_33
_atom_site_aniso_U_23
_atom_site_aniso_U_13
_atom_site_aniso_U_12
Gd1 0.0176(5) 0.0176(5) 0.0156(5) 0.000 0.000 0.0088(2)
Co1 0.0329(15) 0.0296(14) 0.0138(9) 0.000 0.000 0.0231(12)
O4 0.043(6) 0.031(5) 0.023(4) 0.000 0.000 0.023(5)
O1 0.043(4) 0.030(4) 0.026(3) 0.001(3) 0.010(3) 0.022(3)
O2 0.056(5) 0.035(4) 0.036(3) 0.002(3) 0.017(3) 0.030(4)
C4 0.025(5) 0.028(5) 0.033(5) -0.002(4) 0.000(4) 0.018(5)
C5 0.033(4) 0.036(4) 0.053(4) -0.006(4) 0.004(3) 0.020(4)
C6 0.031(5) 0.028(6) 0.020(4) 0.000(4) 0.001(4) 0.016(5)
N7 0.023(4) 0.021(6) 0.024(4) 0.000 0.005(4) 0.010(3)
C8 0.046(5) 0.047(5) 0.067(6) 0.000 0.004(4) 0.023(3)
Co2 0.0337(17) 0.0337(17) 0.037(2) 0.000 0.000 0.0168(8)
O3 0.043(5) 0.040(5) 0.058(6) -0.004(4) 0.004(5) 0.025(4)
O6 0.033(14) 0.021(14) 0.034(14) 0.000 0.000 0.015(10)
O6' 0.032(11) 0.020(11) 0.037(10) 0.000 0.000 0.014(8)
O5' 0.031(12) 0.050(13) 0.049(12) -0.016(9) -0.012(9) 0.028(9)
O5 0.061(16) 0.049(16) 0.061(17) -0.015(9) 0.001(9) 0.020(11)

loop_
_atom_type_symbol
_atom_type_description
_atom_type_scat_dispersion_real
_atom_type_scat_dispersion_imag
_atom_type_scat_source
C C 0.0033 0.0016 'International Tables Vol C Tables 4.2.6.8 and 6.1.1.4'
H H 0.0000 0.0000 'International Tables Vol C Tables 4.2.6.8 and 6.1.1.4'
Co Co 0.3494 0.9721 'International Tables Vol C Tables 4.2.6.8 and 6.1.1.4'
Gd Gd -0.1653 3.9035 'International Tables Vol C Tables 4.2.6.8 and 6.1.1.4'
N N 0.0061 0.0033 'International Tables Vol C Tables 4.2.6.8 and 6.1.1.4'
O O 0.0106 0.0060 'International Tables Vol C Tables 4.2.6.8 and 6.1.1.4'

loop_
_geom_angle_atom_site_label_1
_geom_angle_atom_site_label_2
_geom_angle_atom_site_label_3
_geom_angle
_geom_angle_site_symmetry_1
_geom_angle_site_symmetry_3
O1 Gd1 O1 81.0(2) 5_665 .
O1 Gd1 O1 128.1(3) 3_655 10_665
O1 Gd1 O1 81.0(2) 12 10_665
O1 Gd1 O1 128.1(3) 11_655 .
O1 Gd1 O1 83.5(3) 10_665 .
O1 Gd1 O1 81.0(2) 3_655 .
O1 Gd1 O1 144.0(3) 12 .
O1 Gd1 O1 81.0(2) 11_655 10_665
O1 Gd1 O1 81.0(2) 11_655 12
O1 Gd1 O1 128.1(3) 5_665 12
O1 Gd1 O1 83.5(3) 5_665 11_655
O1 Gd1 O1 81.0(2) 5_665 3_655
O1 Gd1 O1 144.0(3) 5_665 10_665
O1 Gd1 O1 83.5(3) 12 3_655
O1 Gd1 O1 144.0(3) 11_655 3_655
O1 Gd1 N7 72.01(15) . 3_655
O1 Gd1 N7 72.01(15) 5_665 .
O1 Gd1 N7 64.05(15) 10_665 3_655
O1 Gd1 N7 64.05(15) 3_655 3_655
O1 Gd1 N7 64.05(15) 11_655 .
O1 Gd1 N7 64.05(15) . .
O1 Gd1 N7 72.01(15) 10_665 .
O1 Gd1 N7 138.27(14) 3_655 .
O1 Gd1 N7 138.27(14) 12 .
O1 Gd1 N7 138.27(14) 10_665 5_665
O1 Gd1 N7 72.01(15) 3_655 5_665
O1 Gd1 N7 64.05(15) 12 5_665
O1 Gd1 N7 72.02(15) 11_655 5_665
O1 Gd1 N7 64.05(15) 5_665 5_665
O1 Gd1 N7 72.01(15) 12 3_655
O1 Gd1 N7 138.27(14) 11_655 3_655
O1 Gd1 N7 138.27(14) 5_665 3_655
O1 Gd1 N7 138.27(14) . 5_665
N7 Gd1 N7 120.0 3_655 .
N7 Gd1 N7 120.000(1) 5_665 .
N7 Gd1 N7 120.0 5_665 3_655
O4 Co1 O4 180.000(2) . 13_666
O2 Co1 O4 89.8(2) . 13_666
O2 Co1 O4 90.2(2) 16_556 .
O2 Co1 O4 89.8(2) 13_666 .
O2 Co1 O4 89.8(2) 16_556 13_666
O2 Co1 O4 90.2(2) 13_666 13_666
O2 Co1 O4 90.2(2) 4_665 13_666
O2 Co1 O4 89.8(2) 4_665 .
O2 Co1 O4 90.2(2) . .
O2 Co1 O2 87.8(4) 4_665 13_666
O2 Co1 O2 179.999(1) . 13_666
O2 Co1 O2 92.2(4) . 4_665
O2 Co1 O2 92.2(4) 13_666 16_556
O2 Co1 O2 179.998(1) 4_665 16_556
O2 Co1 O2 87.8(4) . 16_556
C6 O1 Gd1 123.3(5) . .
C6 O2 Co1 134.2(6) . .
C5 C4 C6 122.9(9) . .
N7 C4 C5 123.4(9) . .
N7 C4 C6 113.6(8) . .
C4 C5 C8 118.8(11) . .
O1 C6 C4 116.5(8) . .
O2 C6 O1 125.7(9) . .
O2 C6 C4 117.8(9) . .
C4 N7 Gd1 121.7(5) 11_655 .
C4 N7 Gd1 121.7(5) . .
C4 N7 C4 116.6(11) 11_655 .
C5 C8 C5 119.1(15) 11_655 .
C5 C8 O3 110.5(9) . .
C5 C8 O3 127.5(10) 11_655 .
C5 C8 O3 127.5(10) . 11_655
C5 C8 O3 110.5(9) 11_655 11_655
O3 C8 O3 38.1(11) 11_655 .
O5 Co2 O5 25(2) 18_766 3_765
O5 Co2 O5 58.4(3) 4_775 3_765
O5 Co2 O5 64.7(8) 13_776 3_765
O5 Co2 O5 115.3(8) . 3_765
O5 Co2 O5 58.4(3) 5_675 6_565
O5 Co2 O5 64.7(8) 14_676 6_565
O5 Co2 O5 121.6(3) 17_656 6_565
O5 Co2 O5 115.3(8) 2_655 6_565
O5 Co2 O5 58.4(3) 2_655 3_765
O5 Co2 O5 64.7(8) 4_775 18_766
O5 Co2 O5 58.4(3) 13_776 18_766
O5 Co2 O5 121.6(3) . 18_766
O5 Co2 O5 121.6(3) 16_556 3_765
O5 Co2 O5 115.3(8) 5_675 3_765
O5 Co2 O5 121.6(3) 14_676 3_765
O5 Co2 O5 64.7(8) 17_656 3_765
O5 Co2 O5 64.7(8) 16_556 6_565
O5 Co2 O5 115.3(8) 13_776 15_566
O5 Co2 O5 64.7(8) . 15_566
O5 Co2 O5 58.4(3) 16_556 15_566
O5 Co2 O5 64.7(8) 5_675 15_566
O5 Co2 O5 25(2) 6_565 15_566
O5 Co2 O5 179.998(3) 3_765 15_566
O5 Co2 O5 155(2) 18_766 15_566
O5 Co2 O5 121.6(3) 4_775 15_566
O5 Co2 O5 179.998(3) 18_766 6_565
O5 Co2 O5 115.3(8) 4_775 6_565
O5 Co2 O5 121.6(3) 13_776 6_565
O5 Co2 O5 58.4(3) . 6_565
O5 Co2 O5 58.4(3) 14_676 15_566
O5 Co2 O5 115.3(8) 17_656 15_566
O5 Co2 O5 121.6(3) 2_655 15_566
O5 Co2 O5 155(2) 3_765 6_565
O5 Co2 O5 64.7(8) 17_656 .
O5 Co2 O5 58.4(3) 2_655 .
O5 Co2 O5 121.6(3) 5_675 16_556
O5 Co2 O5 115.3(8) 14_676 16_556
O5 Co2 O5 121.6(3) 2_655 13_776
O5 Co2 O5 25(2) 16_556 .
O5 Co2 O5 115.3(8) 5_675 .
O5 Co2 O5 121.6(3) 14_676 .
O5 Co2 O5 155(2) 2_655 5_675
O5 Co2 O5 155(2) 17_656 14_676
O5 Co2 O5 180.00(2) 2_655 14_676
O5 Co2 O5 25(2) 2_655 17_656
O5 Co2 O5 58.4(3) 17_656 16_556
O5 Co2 O5 64.7(8) 2_655 16_556
O5 Co2 O5 25(2) 14_676 5_675
O5 Co2 O5 180.00(2) 17_656 5_675
O5 Co2 O5 115.3(8) 17_656 13_776
O5 Co2 O5 64.7(8) 2_655 18_766
O5 Co2 O5 25(2) 13_776 4_775
O5 Co2 O5 155(2) . 4_775
O5 Co2 O5 179.999(8) 16_556 4_775
O5 Co2 O5 115.3(8) 16_556 18_766
O5 Co2 O5 121.6(3) 5_675 18_766
O5 Co2 O5 115.3(8) 14_676 18_766
O5 Co2 O5 58.4(3) 17_656 18_766
O5 Co2 O5 180(2) . 13_776
O5 Co2 O5 155(2) 16_556 13_776
O5 Co2 O5 64.7(8) 5_675 13_776
O5 Co2 O5 58.4(3) 14_676 13_776
O5 Co2 O5 58.4(3) 5_675 4_775
O5 Co2 O5 64.7(8) 14_676 4_775
O5 Co2 O5 121.6(3) 17_656 4_775
O5 Co2 O5 115.3(8) 2_655 4_775
O3 O3 C8 70.9(5) 11_655 .
O5' O5' Co2 68.6(4) 6_565 .
O5' O5' Co2 68.6(4) 2_655 .
O5' O5' O5' 120.00(4) 6_565 2_655
O5 O5' Co2 68(2) 6_565 .
O5 O5' Co2 66(2) . .
O5 O5' O5' 63(3) 6_565 6_565
O5 O5' O5' 133(2) . 6_565
O5 O5' O5' 130(2) 6_565 2_655
O5 O5' O5' 51(2) . 2_655
O5 O5' O5 88(3) 6_565 .
O5' O5 Co2 75(3) 2_655 .
O5' O5 Co2 72(2) . .
O5' O5 O5' 66(3) 2_655 .
O5 O5 Co2 77.3(11) 16_556 .
O5 O5 O5' 131(2) 16_556 .
O5 O5 O5' 139(2) 16_556 2_655

loop_
_geom_bond_atom_site_label_1
_geom_bond_atom_site_label_2
_geom_bond_distance
_geom_bond_site_symmetry_2
Gd1 O1 2.459(6) 3_655
Gd1 O1 2.459(6) 10_665
Gd1 O1 2.459(6) .
Gd1 O1 2.459(6) 5_665
Gd1 O1 2.459(6) 11_655
Gd1 O1 2.459(6) 12
Gd1 N7 2.491(10) .
Gd1 N7 2.491(10) 3_655
Gd1 N7 2.491(10) 5_665
Co1 O4 2.172(9) .
Co1 O4 2.172(9) 13_666
Co1 O2 2.067(6) 16_556
Co1 O2 2.067(6) .
Co1 O2 2.067(6) 4_665
Co1 O2 2.067(6) 13_666
O1 C6 1.285(11) .
O2 C6 1.236(10) .
C4 C5 1.346(13) .
C4 C6 1.508(12) .
C4 N7 1.345(10) .
C5 C8 1.374(13) .
N7 C4 1.345(10) 11_655
C8 C5 1.374(13) 11_655
C8 O3 1.44(2) .
C8 O3 1.44(2) 11_655
Co2 O5 2.05(4) 18_766
Co2 O5 2.05(4) 4_775
Co2 O5 2.05(4) 13_776
Co2 O5 2.05(4) 15_566
Co2 O5 2.05(4) 6_565
Co2 O5 2.05(4) 3_765
Co2 O5 2.05(4) 14_676
Co2 O5 2.05(4) 17_656
Co2 O5 2.05(4) 2_655
Co2 O5 2.05(4) .
Co2 O5 2.05(4) 16_556
Co2 O5 2.05(4) 5_675
O3 O3 0.94(2) 11_655
O6 O6' 0.77(5) .
O5' O5' 1.56(4) 6_565
O5' O5' 1.56(4) 2_655
O5' O5 1.33(5) 6_565
O5' O5 1.53(6) .
O5 O5' 1.33(5) 2_655
O5 O5 0.90(8) 16_556
